data_1509196
loop_
_publ_author_name
'Bartlett, N.'
'Casteel, W.J.jr.'
'Borrmann, H.'
'Lucier, G.'
'Hagiwara, R.'

_publ_section_title
;
 Structural and magnetic properties of some (Ag F)(+) salts
;
_journal_name_full 'Journal of Solid State Chemistry'
_journal_page_first 84
_journal_page_last 96
_journal_paper_doi 10.1016/S0022-4596(05)80300-7
_journal_volume 96
_journal_year 1992
_chemical_formula_sum 'Ag As F7'
_chemical_name_systematic '(Ag F) (As F6)'
_space_group_IT_number 62
_symmetry_space_group_name_Hall '-P 2ac 2n'
_symmetry_space_group_name_H-M 'P n m a'
_cell_angle_alpha 90
_cell_angle_beta 90
_cell_angle_gamma 90
_cell_formula_units_Z 4
_cell_length_a 7.575
_cell_length_b 6.97
_cell_length_c 9.792
_cell_volume 516.996
_citation_journal_id_ASTM JSSCBI
_cod_data_source_file silver1-2_25.cif
_cod_data_source_block Ag1As1F7
_cod_original_cell_volume 516.9955
_cod_original_formula_sum 'Ag1 As1 F7'
_cod_database_code 1509196

loop_
_symmetry_equiv_pos_as_xyz
x,y,z
-x+1/2,-y,z+1/2
x+1/2,-y+1/2,-z+1/2
-x,y+1/2,-z
-x,-y,-z
x-1/2,y,-z-1/2
-x-1/2,y-1/2,z-1/2
x,-y-1/2,z

loop_
_atom_site_label
_atom_site_type_symbol
_atom_site_fract_x
_atom_site_fract_y
_atom_site_fract_z
_atom_site_occupancy
_atom_site_U_iso_or_equiv
As1 As+5 0.30012 0.25 0.56159 1 0.0
F2 F-1 0.5058 0.25 0.4845 1 0.0
Ag1 Ag+2 0.13239 0.25 0.24283 1 0.0
F1 F-1 0.385 0.25 0.1855 1 0.0
F4 F-1 0.2329 0.0781 0.445 1 0.0
F3 F-1 0.0999 0.25 0.6351 1 0.0
F5 F-1 0.3747 0.0752 0.6708 1 0.0
